data_1530350
loop_
_publ_author_name
'Marezio, M.'
'Dernier, P.D.'
'Chenavas, J.'
'Joubert, J.C.'

_publ_section_title
;
 High pressure synthesis and crystal structure of Na Mn7 O12
;
_journal_name_full 'Journal of Solid State Chemistry'
_journal_page_first 16
_journal_page_last 20
_journal_volume 6
_journal_year 1973
_chemical_formula_sum 'Mn7 Na O12'
_chemical_name_systematic 'Na Mn7 O12'
_space_group_IT_number 204
_symmetry_space_group_name_Hall '-I 2 2 3'
_symmetry_space_group_name_H-M 'I m -3'
_cell_angle_alpha 90
_cell_angle_beta 90
_cell_angle_gamma 90
_cell_formula_units_Z 2
_cell_length_a 7.3036
_cell_length_b 7.3036
_cell_length_c 7.3036
_cell_volume 389.593
_citation_journal_id_ASTM JSSCBI
_cod_data_source_file Marezio_JSSCBI_1973_3.cif
_cod_data_source_block Mn7Na1O12
_cod_original_cell_volume 389.5928
_cod_original_formula_sum 'Mn7 Na1 O12'
_cod_database_code 1530350

loop_
_symmetry_equiv_pos_as_xyz
x,y,z
-x,-y,z
x,-y,-z
-x,y,-z
z,x,y
-z,-x,y
z,-x,-y
-z,x,-y
y,z,x
y,-z,-x
-y,z,-x
-y,-z,x
-x,-y,-z
x,y,-z
-x,y,z
x,-y,z
-z,-x,-y
z,x,-y
-z,x,y
z,-x,y
-y,-z,-x
-y,z,x
y,-z,x
y,z,-x
x+1/2,y+1/2,z+1/2
-x+1/2,-y+1/2,z+1/2
x+1/2,-y+1/2,-z+1/2
-x+1/2,y+1/2,-z+1/2
z+1/2,x+1/2,y+1/2
-z+1/2,-x+1/2,y+1/2
z+1/2,-x+1/2,-y+1/2
-z+1/2,x+1/2,-y+1/2
y+1/2,z+1/2,x+1/2
y+1/2,-z+1/2,-x+1/2
-y+1/2,z+1/2,-x+1/2
-y+1/2,-z+1/2,x+1/2
-x+1/2,-y+1/2,-z+1/2
x+1/2,y+1/2,-z+1/2
-x+1/2,y+1/2,z+1/2
x+1/2,-y+1/2,z+1/2
-z+1/2,-x+1/2,-y+1/2
z+1/2,x+1/2,-y+1/2
-z+1/2,x+1/2,y+1/2
z+1/2,-x+1/2,y+1/2
-y+1/2,-z+1/2,-x+1/2
-y+1/2,z+1/2,x+1/2
y+1/2,-z+1/2,x+1/2
y+1/2,z+1/2,-x+1/2

loop_
_atom_site_label
_atom_site_type_symbol
_atom_site_fract_x
_atom_site_fract_y
_atom_site_fract_z
_atom_site_occupancy
_atom_site_U_iso_or_equiv
Mn2 Mn+3 0.25 0.25 0.25 1 0.0
Na1 Na+1 0 0 0 1 0.0
O1 O-2 0.1828 0.3132 0 1 0.0
Mn1 Mn+3 0 0.5 0.5 1 0.0
